data_7240328
loop_
_publ_author_name
'Halevi, Oded'
'Chen, Jingwei'
'Thangavel, Gurunathan'
'Morris, Samuel Alexander'
'Ben Uliel, Tal'
'Tischler, Yaakov Raphael'
'Lee, Pooi See'
'Magdassi, Shlomo'

_publ_section_title
;
 Synthesis through 3D printing: formation of 3D coordination polymers
;
_journal_issue 25
_journal_name_full 'RSC Advances'
_journal_page_first 14812
_journal_page_last 14817
_journal_paper_doi 10.1039/D0RA01887B
_journal_volume 10
_journal_year 2020
_chemical_formula_sum 'C12 H24 N6 Ni O12'
_chemical_formula_weight 503.08
_space_group_crystal_system triclinic
_space_group_IT_number 2
_space_group_name_Hall '-P 1'
_space_group_name_H-M_alt 'P -1'
_atom_sites_solution_hydrogens difmap
_audit_creation_method SHELXL-2016/6
_audit_update_record
;
2020-01-23 deposited with the CCDC.	2020-04-03 downloaded from the CCDC.
;
_cell_angle_alpha 65.294(3)
_cell_angle_beta 70.106(3)
_cell_angle_gamma 79.466(3)
_cell_formula_units_Z 1
_cell_length_a 7.3043(5)
_cell_length_b 8.8329(6)
_cell_length_c 9.7206(7)
_cell_measurement_reflns_used 9911
_cell_measurement_temperature 296(2)
_cell_measurement_theta_max 34.30
_cell_measurement_theta_min 2.41
_cell_volume 535.14(7)
_computing_cell_refinement 'Bruker SAINT'
_computing_data_collection 'Bruker APEX2'
_computing_data_reduction 'Bruker SAINT'
_computing_molecular_graphics 'Bruker SHELXTL'
_computing_publication_material 'Bruker SHELXTL'
_computing_structure_refinement 'SHELXL-2016/6 (Sheldrick, 2016)'
_computing_structure_solution 'SHELXL-2016/6 (Sheldrick, 2016)'
_diffrn_ambient_temperature 296(2)
_diffrn_measured_fraction_theta_full 0.999
_diffrn_measured_fraction_theta_max 0.995
_diffrn_measurement_device_type 'Bruker APEX-II CCD'
_diffrn_measurement_method '\f and \w scans'
_diffrn_radiation_monochromator graphite
_diffrn_radiation_source 'sealed tube'
_diffrn_radiation_type MoK\a
_diffrn_radiation_wavelength 0.71073
_diffrn_reflns_av_R_equivalents 0.0246
_diffrn_reflns_av_unetI/netI 0.0127
_diffrn_reflns_Laue_measured_fraction_full 0.999
_diffrn_reflns_Laue_measured_fraction_max 0.995
_diffrn_reflns_limit_h_max 11
_diffrn_reflns_limit_h_min -11
_diffrn_reflns_limit_k_max 14
_diffrn_reflns_limit_k_min -14
_diffrn_reflns_limit_l_max 15
_diffrn_reflns_limit_l_min -15
_diffrn_reflns_number 43507
_diffrn_reflns_point_group_measured_fraction_full 0.999
_diffrn_reflns_point_group_measured_fraction_max 0.995
_diffrn_reflns_theta_full 25.242
_diffrn_reflns_theta_max 34.368
_diffrn_reflns_theta_min 2.414
_exptl_absorpt_coefficient_mu 0.977
_exptl_absorpt_correction_T_max 0.7468
_exptl_absorpt_correction_T_min 0.6692
_exptl_absorpt_correction_type multi-scan
_exptl_absorpt_process_details 'SADABS (G.M Sheldrick)'
_exptl_crystal_colour green
_exptl_crystal_density_diffrn 1.561
_exptl_crystal_description block
_exptl_crystal_F_000 262
_exptl_crystal_size_max 0.6
_exptl_crystal_size_mid 0.6
_exptl_crystal_size_min 0.15
_refine_diff_density_max 0.702
_refine_diff_density_min -0.455
_refine_diff_density_rms 0.057
_refine_ls_extinction_coef 0.079(6)
_refine_ls_extinction_expression Fc^*^=kFc[1+0.001xFc^2^\l^3^/sin(2\q)]^-1/4^
_refine_ls_extinction_method 'SHELXL-2016/6 (Sheldrick 2016)'
_refine_ls_goodness_of_fit_ref 1.076
_refine_ls_hydrogen_treatment refall
_refine_ls_matrix_type full
_refine_ls_number_parameters 191
_refine_ls_number_reflns 4466
_refine_ls_number_restraints 30
_refine_ls_restrained_S_all 1.073
_refine_ls_R_factor_all 0.0353
_refine_ls_R_factor_gt 0.0300
_refine_ls_shift/su_max 0.000
_refine_ls_shift/su_mean 0.000
_refine_ls_structure_factor_coef Fsqd
_refine_ls_weighting_details 'w=1/[\s^2^(Fo^2^)+(0.0486P)^2^+0.1095P] where P=(Fo^2^+2Fc^2^)/3'
_refine_ls_weighting_scheme calc
_refine_ls_wR_factor_gt 0.0819
_refine_ls_wR_factor_ref 0.0881
_reflns_Friedel_coverage 0.000
_reflns_number_gt 4111
_reflns_number_total 4466
_reflns_threshold_expression 'I > 2\s(I)'
_cod_data_source_file d0ra01887b2.cif
_cod_data_source_block shelx
_cod_depositor_comments 'Adding full bibliography for 7240328.cif.'
_cod_database_code 7240328
_shelx_shelxl_version_number 2016/6
_shelx_space_group_comment
;
The symmetry employed for this shelxl refinement is uniquely defined
by the following loop, which should always be used as a source of
symmetry information in preference to the above space-group names.
They are only intended as comments.
;

loop_
_space_group_symop_operation_xyz
'x, y, z'
'-x, -y, -z'

loop_
_atom_site_label
_atom_site_type_symbol
_atom_site_fract_x
_atom_site_fract_y
_atom_site_fract_z
_atom_site_U_iso_or_equiv
_atom_site_adp_type
_atom_site_occupancy
_atom_site_site_symmetry_order
_atom_site_calc_flag
_atom_site_refinement_flags_posn
_atom_site_refinement_flags_adp
_atom_site_refinement_flags_occupancy
_atom_site_disorder_assembly
_atom_site_disorder_group
Ni1 Ni 0.500000 0.500000 0.500000 0.02778(7) Uani 1 2 d S U P . .
O2 O 0.46835(12) 0.75390(9) 0.38921(9) 0.03393(16) Uani 1 1 d . U . . .
O1 O 0.66389(18) 0.47621(11) 0.28787(11) 0.0498(3) Uani 1 1 d . U . . .
O1W O 0.74267(19) 0.52438(14) 0.54657(18) 0.0617(4) Uani 1 1 d . U . . .
N3 N 0.93802(15) 0.14180(12) 0.74327(11) 0.03425(17) Uani 1 1 d . U . . .
O4 O 1.03767(19) 0.18567(15) 0.60091(12) 0.0552(3) Uani 1 1 d . U . . .
O3 O 0.9365(2) -0.00816(13) 0.82950(13) 0.0589(3) Uani 1 1 d . U . . .
O5 O 0.8440(2) 0.24611(18) 0.79554(17) 0.0678(4) Uani 1 1 d . U . . .
N1 N 0.8632(2) 0.24398(15) 0.33048(13) 0.0452(3) Uani 1 1 d . U . . .
N2 N 0.6882(2) 0.82148(14) 0.14729(13) 0.0486(3) Uani 1 1 d . U . . .
C1 C 0.77158(17) 0.36863(13) 0.24251(12) 0.03324(19) Uani 1 1 d . U . . .
C4 C 0.55434(15) 0.86085(12) 0.25935(11) 0.02946(17) Uani 1 1 d . U . . .
C2 C 0.80302(18) 0.37877(15) 0.08058(14) 0.0365(2) Uani 1 1 d . U . . .
C5 C 0.5119(2) 1.04069(13) 0.22407(15) 0.0412(2) Uani 1 1 d . U . . .
C3 C 0.7286(3) 0.5019(2) -0.0221(2) 0.0527(3) Uani 1 1 d . U . . .
C6 C 0.4030(3) 1.09857(17) 0.3313(2) 0.0540(4) Uani 1 1 d . U . . .
H1OW H 0.802(3) 0.600(3) 0.503(3) 0.057(6) Uiso 1 1 d . . . . .
H1C3 H 0.748(3) 0.510(3) -0.132(3) 0.063(6) Uiso 1 1 d . . . . .
H1C2 H 0.879(3) 0.290(3) 0.053(2) 0.051(5) Uiso 1 1 d . . . . .
H2C3 H 0.646(3) 0.586(3) 0.013(3) 0.063(6) Uiso 1 1 d . . . . .
H2OW H 0.786(3) 0.454(3) 0.601(3) 0.062(6) Uiso 1 1 d . . . . .
H1N1 H 0.846(3) 0.230(3) 0.427(3) 0.062(6) Uiso 1 1 d . . . . .
H1C6 H 0.349(4) 1.028(3) 0.436(3) 0.067(6) Uiso 1 1 d . . . . .
H2N2 H 0.749(3) 0.888(3) 0.065(3) 0.059(6) Uiso 1 1 d . . . . .
H2C6 H 0.380(4) 1.209(3) 0.306(3) 0.075(7) Uiso 1 1 d . . . . .
H2N1 H 0.927(3) 0.181(3) 0.294(3) 0.059(6) Uiso 1 1 d . . . . .
H1N2 H 0.718(3) 0.718(3) 0.162(3) 0.068(7) Uiso 1 1 d . . . . .
H1C5 H 0.565(4) 1.108(3) 0.128(3) 0.066(6) Uiso 1 1 d . . . . .

loop_
_atom_site_aniso_label
_atom_site_aniso_U_11
_atom_site_aniso_U_22
_atom_site_aniso_U_33
_atom_site_aniso_U_23
_atom_site_aniso_U_13
_atom_site_aniso_U_12
Ni1 0.03223(10) 0.01870(8) 0.02311(9) -0.00533(6) -0.00002(6) -0.00211(5)
O2 0.0407(4) 0.0205(3) 0.0263(3) -0.0039(2) 0.0015(3) -0.0031(3)
O1 0.0737(7) 0.0262(4) 0.0284(4) -0.0095(3) 0.0061(4) 0.0032(4)
O1W 0.0599(7) 0.0320(5) 0.0832(9) 0.0076(5) -0.0414(7) -0.0134(4)
N3 0.0396(4) 0.0315(4) 0.0293(4) -0.0099(3) -0.0102(3) -0.0003(3)
O4 0.0692(7) 0.0541(6) 0.0295(4) -0.0084(4) -0.0016(4) -0.0176(5)
O3 0.0745(8) 0.0327(4) 0.0422(5) -0.0031(4) 0.0008(5) -0.0023(5)
O5 0.0908(9) 0.0577(7) 0.0607(7) -0.0371(6) -0.0278(7) 0.0290(7)
N1 0.0596(7) 0.0389(5) 0.0298(4) -0.0134(4) -0.0093(4) 0.0078(5)
N2 0.0624(7) 0.0297(4) 0.0310(5) -0.0070(4) 0.0112(5) -0.0093(4)
C1 0.0397(5) 0.0263(4) 0.0261(4) -0.0101(3) 0.0012(3) -0.0049(3)
C4 0.0346(4) 0.0224(3) 0.0254(4) -0.0046(3) -0.0055(3) -0.0052(3)
C2 0.0407(5) 0.0370(5) 0.0307(4) -0.0158(4) -0.0051(4) -0.0029(4)
C5 0.0547(7) 0.0210(4) 0.0357(5) -0.0020(4) -0.0084(5) -0.0047(4)
C3 0.0716(10) 0.0469(7) 0.0454(7) -0.0173(6) -0.0264(7) 0.0004(7)
C6 0.0655(9) 0.0275(5) 0.0540(8) -0.0125(5) -0.0057(7) 0.0017(5)

loop_
_atom_type_symbol
_atom_type_description
_atom_type_scat_dispersion_real
_atom_type_scat_dispersion_imag
_atom_type_scat_source
C C 0.0033 0.0016 'International Tables Vol C Tables 4.2.6.8 and 6.1.1.4'
N N 0.0061 0.0033 'International Tables Vol C Tables 4.2.6.8 and 6.1.1.4'
O O 0.0106 0.0060 'International Tables Vol C Tables 4.2.6.8 and 6.1.1.4'
Ni Ni 0.3393 1.1124 'International Tables Vol C Tables 4.2.6.8 and 6.1.1.4'
H H 0.0000 0.0000 'International Tables Vol C Tables 4.2.6.8 and 6.1.1.4'

loop_
_geom_angle_atom_site_label_1
_geom_angle_atom_site_label_2
_geom_angle_atom_site_label_3
_geom_angle
_geom_angle_site_symmetry_1
_geom_angle_site_symmetry_3
_geom_angle_publ_flag
O1W Ni1 O1W 180.0 . 2_666 ?
O1W Ni1 O2 89.25(4) . 2_666 ?
O1W Ni1 O2 90.75(4) 2_666 2_666 ?
O1W Ni1 O2 90.75(4) . . ?
O1W Ni1 O2 89.25(4) 2_666 . ?
O2 Ni1 O2 180.0 2_666 . ?
O1W Ni1 O1 87.80(6) . 2_666 ?
O1W Ni1 O1 92.19(6) 2_666 2_666 ?
O2 Ni1 O1 91.91(3) 2_666 2_666 ?
O2 Ni1 O1 88.08(3) . 2_666 ?
O1W Ni1 O1 92.20(6) . . ?
O1W Ni1 O1 87.80(6) 2_666 . ?
O2 Ni1 O1 88.09(3) 2_666 . ?
O2 Ni1 O1 91.91(3) . . ?
O1 Ni1 O1 180.0 2_666 . ?
C4 O2 Ni1 135.00(7) . . ?
C1 O1 Ni1 138.37(8) . . ?
O5 N3 O3 120.94(12) . . ?
O5 N3 O4 120.31(12) . . ?
O3 N3 O4 118.75(11) . . ?
O1 C1 N1 123.85(11) . . ?
O1 C1 C2 119.78(11) . . ?
N1 C1 C2 116.37(10) . . ?
O2 C4 N2 122.79(10) . . ?
O2 C4 C5 121.20(10) . . ?
N2 C4 C5 116.01(10) . . ?
C3 C2 C1 122.52(12) . . ?
C6 C5 C4 122.70(11) . . ?

loop_
_geom_bond_atom_site_label_1
_geom_bond_atom_site_label_2
_geom_bond_distance
_geom_bond_site_symmetry_2
_geom_bond_publ_flag
Ni1 O1W 2.0397(11) . ?
Ni1 O1W 2.0397(11) 2_666 ?
Ni1 O2 2.0503(7) 2_666 ?
Ni1 O2 2.0503(7) . ?
Ni1 O1 2.0783(9) 2_666 ?
Ni1 O1 2.0784(9) . ?
O2 C4 1.2493(11) . ?
O1 C1 1.2478(13) . ?
N3 O5 1.2252(15) . ?
N3 O3 1.2362(14) . ?
N3 O4 1.2508(14) . ?
N1 C1 1.3132(16) . ?
N2 C4 1.3157(15) . ?
C1 C2 1.4772(16) . ?
C4 C5 1.4744(15) . ?
C2 C3 1.311(2) . ?
C5 C6 1.309(2) . ?
